data_4502859
loop_
_publ_author_name
'Kapadia, Pradeep P.'
'Swenson, Dale C.'
'Pigge, F. Christopher'

_publ_section_title
;
 Influence of Halogen Bonding Interactions in Crystalline Networks of
 Tetraarylethylene Halobenzoyl Esters
;
_journal_issue 2
_journal_name_full 'Crystal Growth &amp; Design'
_journal_page_first 698
_journal_paper_doi 10.1021/cg200986v
_journal_volume 12
_journal_year 2012
_chemical_formula_moiety 'C54 H32 Br4 O8, C5 H5 N '
_chemical_formula_sum 'C59 H37 Br4 N O8'
_chemical_formula_weight 1207.54
_chemical_name_systematic
; 
 ? 
;
_space_group_IT_number 2
_symmetry_cell_setting triclinic
_symmetry_space_group_name_Hall '-P 1'
_symmetry_space_group_name_H-M 'P -1'
_atom_sites_solution_hydrogens geom
_atom_sites_solution_primary direct
_atom_sites_solution_secondary difmap
_audit_creation_method SHELXL-97
_cell_angle_alpha 65.224(5)
_cell_angle_beta 70.717(5)
_cell_angle_gamma 77.858(5)
_cell_formula_units_Z 2
_cell_length_a 11.9174(13)
_cell_length_b 15.3574(16)
_cell_length_c 16.0001(17)
_cell_measurement_reflns_used 8208
_cell_measurement_temperature 190(2)
_cell_measurement_theta_max 25.35
_cell_measurement_theta_min 1.0
_cell_volume 2500.8(5)
_computing_cell_refinement 'HKL Scalepack (Otwinoski & Minor, 1997)'
_computing_data_collection 'Collect (Nonius BV, 1997-2000)'
_computing_data_reduction 'Denzo, HKL Scalepack (Otwinoski & Minor, 1997)'
_computing_molecular_graphics 'SHELXTL v61. (Sheldrick, 2008)'
_computing_publication_material 'SHELXTL v61. (Sheldrick, 2008)'
_computing_structure_refinement 'SHELXTL v61. (Sheldrick, 2008)'
_computing_structure_solution 'SHELXTL v61. (Sheldrick, 2008)'
_diffrn_ambient_temperature 190(2)
_diffrn_detector_area_resol_mean 9
_diffrn_measured_fraction_theta_full 0.986
_diffrn_measured_fraction_theta_max 0.986
_diffrn_measurement_device_type 'Nonius KappaCCD'
_diffrn_measurement_method 'CCD phi and omega scans'
_diffrn_radiation_monochromator graphite
_diffrn_radiation_source 'fine-focus sealed tube'
_diffrn_radiation_type MoK\a
_diffrn_radiation_wavelength 0.71073
_diffrn_reflns_av_R_equivalents 0.0479
_diffrn_reflns_av_sigmaI/netI 0.0788
_diffrn_reflns_limit_h_max 14
_diffrn_reflns_limit_h_min -14
_diffrn_reflns_limit_k_max 16
_diffrn_reflns_limit_k_min -18
_diffrn_reflns_limit_l_max 19
_diffrn_reflns_limit_l_min -19
_diffrn_reflns_number 29682
_diffrn_reflns_theta_full 25.27
_diffrn_reflns_theta_max 25.27
_diffrn_reflns_theta_min 2.43
_diffrn_standards_number 0
_exptl_absorpt_coefficient_mu 3.277
_exptl_absorpt_correction_T_max 0.8533
_exptl_absorpt_correction_T_min 0.7352
_exptl_absorpt_correction_type multi-scan
_exptl_absorpt_process_details 'HKL Scalepack (Otwinoski & Minor, 1997)'
_exptl_crystal_colour colorless
_exptl_crystal_density_diffrn 1.604
_exptl_crystal_density_method 'not measured'
_exptl_crystal_description prism
_exptl_crystal_F_000 1204
_exptl_crystal_size_max 0.10
_exptl_crystal_size_mid 0.08
_exptl_crystal_size_min 0.05
_refine_diff_density_max 0.348
_refine_diff_density_min -0.448
_refine_diff_density_rms 0.073
_refine_ls_extinction_method none
_refine_ls_goodness_of_fit_ref 1.014
_refine_ls_hydrogen_treatment constr
_refine_ls_matrix_type full
_refine_ls_number_parameters 677
_refine_ls_number_reflns 8967
_refine_ls_number_restraints 13
_refine_ls_restrained_S_all 1.013
_refine_ls_R_factor_all 0.1053
_refine_ls_R_factor_gt 0.0478
_refine_ls_shift/su_max 0.002
_refine_ls_shift/su_mean 0.000
_refine_ls_structure_factor_coef Fsqd
_refine_ls_weighting_details 'calc w=1/[\s^2^(Fo^2^)+(0.0382P)^2^+1.2460P] where P=(Fo^2^+2Fc^2^)/3'
_refine_ls_weighting_scheme calc
_refine_ls_wR_factor_gt 0.0886
_refine_ls_wR_factor_ref 0.1059
_reflns_number_gt 5412
_reflns_number_total 8967
_reflns_threshold_expression >2sigma(I)
_cod_data_source_file cg200986v_si_002.cif
_cod_data_source_block 8.(py)
_cod_depositor_comments
;
The following automatic conversions were performed:

'_symmetry_cell_setting' value 'Triclinic' changed to 'triclinic'
according to /home/saulius/struct/CIF-dictionaries/cif_core.dic
dictionary named 'cif_core.dic' version 2.4.1 from 2010-06-29.

Automatic conversion script
Id: cif_fix_values 1715 2011-07-08 13:25:40Z adriana 
;
_cod_original_sg_symbol_Hall ' -P 1 '
_cod_original_sg_symbol_H-M ' P -1 '
_cod_database_code 4502859

loop_
_symmetry_equiv_pos_as_xyz
'x, y, z'
'-x, -y, -z'

loop_
_atom_site_label
_atom_site_type_symbol
_atom_site_fract_x
_atom_site_fract_y
_atom_site_fract_z
_atom_site_U_iso_or_equiv
_atom_site_adp_type
_atom_site_occupancy
_atom_site_symmetry_multiplicity
_atom_site_calc_flag
_atom_site_refinement_flags
_atom_site_disorder_assembly
_atom_site_disorder_group
Br1 Br 0.48228(5) -0.12490(3) 0.85008(4) 0.06571(19) Uani 1 1 d . . .
Br2 Br 0.70891(5) 0.62858(4) 0.99322(4) 0.05935(17) Uani 1 1 d . . .
Br3 Br -0.03204(5) 1.48569(3) 0.12778(4) 0.05547(16) Uani 1 1 d . . .
Br4 Br -0.26842(6) 1.07355(4) -0.09237(4) 0.0660(2) Uani 0.9185(17) 1 d PD A 1
C1A C 0.2113(4) 0.6882(3) 0.4487(3) 0.0342(10) Uani 1 1 d . . .
C2A C 0.2411(4) 0.7401(3) 0.4873(3) 0.0353(10) Uani 1 1 d . . .
C1 C 0.2410(4) 0.5825(3) 0.4762(3) 0.0316(10) Uani 1 1 d . . .
C2 C 0.1499(4) 0.5211(3) 0.5211(3) 0.0343(10) Uani 1 1 d . . .
H2 H 0.0692 0.5474 0.5311 0.041 Uiso 1 1 calc R . .
C3 C 0.1745(4) 0.4228(3) 0.5513(3) 0.0374(11) Uani 1 1 d . . .
H3 H 0.1116 0.3814 0.5832 0.045 Uiso 1 1 calc R . .
C4 C 0.2916(4) 0.3853(3) 0.5346(3) 0.0336(10) Uani 1 1 d . . .
C5 C 0.3842(4) 0.4438(3) 0.4864(3) 0.0343(10) Uani 1 1 d . . .
H5 H 0.4644 0.4169 0.4734 0.041 Uiso 1 1 calc R . .
C6 C 0.3581(4) 0.5428(3) 0.4571(3) 0.0336(10) Uani 1 1 d . . .
H6 H 0.4212 0.5840 0.4235 0.040 Uiso 1 1 calc R . .
O1 O 0.3105(3) 0.28428(17) 0.5623(2) 0.0399(7) Uani 1 1 d . . .
C7 C 0.3814(4) 0.2329(3) 0.6218(3) 0.0382(11) Uani 1 1 d . . .
O2 O 0.4326(3) 0.26854(19) 0.6514(2) 0.0459(8) Uani 1 1 d . . .
C8 C 0.3887(4) 0.1280(3) 0.6424(3) 0.0334(10) Uani 1 1 d . . .
C9 C 0.4271(4) 0.0630(3) 0.7217(3) 0.0396(11) Uani 1 1 d . . .
H9 H 0.4481 0.0852 0.7613 0.047 Uiso 1 1 calc R . .
C10 C 0.4339(4) -0.0340(3) 0.7414(3) 0.0439(12) Uani 1 1 d . . .
C11 C 0.4065(4) -0.0672(3) 0.6838(4) 0.0496(13) Uani 1 1 d . . .
H11 H 0.4126 -0.1343 0.6981 0.060 Uiso 1 1 calc R . .
C12 C 0.3700(4) -0.0022(3) 0.6049(4) 0.0520(13) Uani 1 1 d . . .
H12 H 0.3520 -0.0249 0.5643 0.062 Uiso 1 1 calc R . .
C13 C 0.3594(4) 0.0951(3) 0.5844(3) 0.0401(11) Uani 1 1 d . . .
H13 H 0.3323 0.1393 0.5309 0.048 Uiso 1 1 calc R . .
C21 C 0.3019(4) 0.6972(3) 0.5662(3) 0.0316(10) Uani 1 1 d . . .
C22 C 0.2749(4) 0.6104(3) 0.6423(3) 0.0350(10) Uani 1 1 d . . .
H22 H 0.2135 0.5769 0.6464 0.042 Uiso 1 1 calc R . .
C23 C 0.3351(4) 0.5713(3) 0.7125(3) 0.0381(11) Uani 1 1 d . . .
H23 H 0.3151 0.5119 0.7643 0.046 Uiso 1 1 calc R . .
C24 C 0.4246(4) 0.6203(3) 0.7056(3) 0.0354(10) Uani 1 1 d . . .
C25 C 0.4519(4) 0.7078(3) 0.6331(3) 0.0355(10) Uani 1 1 d . . .
H25 H 0.5123 0.7415 0.6302 0.043 Uiso 1 1 calc R . .
C26 C 0.3898(4) 0.7460(3) 0.5644(3) 0.0341(10) Uani 1 1 d . . .
H26 H 0.4075 0.8069 0.5146 0.041 Uiso 1 1 calc R . .
O3 O 0.4861(3) 0.58706(19) 0.7760(2) 0.0419(7) Uani 1 1 d . . .
C27 C 0.5374(4) 0.4948(3) 0.8046(3) 0.0399(11) Uani 1 1 d . . .
O4 O 0.5333(3) 0.4373(2) 0.7732(2) 0.0565(9) Uani 1 1 d . . .
C28 C 0.5986(4) 0.4764(3) 0.8779(3) 0.0376(11) Uani 1 1 d . . .
C29 C 0.6196(4) 0.5503(3) 0.8976(3) 0.0371(11) Uani 1 1 d . . .
H29 H 0.5930 0.6151 0.8652 0.045 Uiso 1 1 calc R . .
C30 C 0.6803(4) 0.5277(3) 0.9654(3) 0.0424(11) Uani 1 1 d . . .
C31 C 0.7190(4) 0.4350(3) 1.0136(3) 0.0489(12) Uani 1 1 d . . .
H31 H 0.7614 0.4212 1.0593 0.059 Uiso 1 1 calc R . .
C32 C 0.6955(4) 0.3617(4) 0.9948(4) 0.0562(14) Uani 1 1 d . . .
H32 H 0.7201 0.2970 1.0291 0.067 Uiso 1 1 calc R . .
C33 C 0.6369(4) 0.3814(3) 0.9269(3) 0.0458(12) Uani 1 1 d . . .
H33 H 0.6226 0.3307 0.9135 0.055 Uiso 1 1 calc R . .
C41 C 0.2220(4) 0.8480(3) 0.4493(3) 0.0351(10) Uani 1 1 d . . .
C42 C 0.1656(4) 0.8959(3) 0.5109(3) 0.0414(11) Uani 1 1 d . . .
H42 H 0.1407 0.8601 0.5778 0.050 Uiso 1 1 calc R . .
C43 C 0.1450(4) 0.9958(3) 0.4758(4) 0.0474(13) Uani 1 1 d . . .
H43 H 0.1068 1.0286 0.5181 0.057 Uiso 1 1 calc R . .
C44 C 0.1812(4) 1.0459(3) 0.3786(4) 0.0482(13) Uani 1 1 d . . .
C45 C 0.2381(4) 1.0013(3) 0.3154(4) 0.0476(12) Uani 1 1 d . . .
H45 H 0.2625 1.0376 0.2486 0.057 Uiso 1 1 calc R . .
C46 C 0.2592(4) 0.9019(3) 0.3516(3) 0.0424(11) Uani 1 1 d . . .
H46 H 0.2998 0.8701 0.3089 0.051 Uiso 1 1 calc R . .
O5 O 0.1507(3) 1.14680(19) 0.3401(2) 0.0562(9) Uani 1 1 d . . .
C47 C 0.2122(5) 1.2044(3) 0.3517(3) 0.0443(12) Uani 1 1 d . . .
O6 O 0.2931(3) 1.1741(2) 0.3869(3) 0.0594(10) Uani 1 1 d . . .
C48 C 0.1643(4) 1.3064(3) 0.3156(3) 0.0363(10) Uani 1 1 d . . .
C49 C 0.0938(4) 1.3401(3) 0.2531(3) 0.0387(11) Uani 1 1 d . . .
H49 H 0.0718 1.2973 0.2332 0.046 Uiso 1 1 calc R . .
C50 C 0.0559(4) 1.4367(3) 0.2199(3) 0.0372(11) Uani 1 1 d . . .
C51 C 0.0843(4) 1.4993(3) 0.2498(3) 0.0444(12) Uani 1 1 d . . .
H51 H 0.0565 1.5655 0.2272 0.053 Uiso 1 1 calc R . .
C52 C 0.1536(4) 1.4646(3) 0.3130(3) 0.0444(12) Uani 1 1 d . . .
H52 H 0.1725 1.5072 0.3346 0.053 Uiso 1 1 calc R . .
C53 C 0.1959(4) 1.3688(3) 0.3454(3) 0.0396(11) Uani 1 1 d . . .
H53 H 0.2457 1.3459 0.3872 0.048 Uiso 1 1 calc R . .
C61 C 0.1381(4) 0.7298(3) 0.3789(3) 0.0333(10) Uani 1 1 d . A .
C62 C 0.0290(4) 0.7834(3) 0.3976(3) 0.0386(11) Uani 1 1 d . . .
H62 H 0.0034 0.7975 0.4538 0.046 Uiso 1 1 calc R . .
C63 C -0.0424(4) 0.8164(3) 0.3353(3) 0.0404(11) Uani 1 1 d . A .
H63 H -0.1164 0.8527 0.3486 0.048 Uiso 1 1 calc R . .
C64 C -0.0042(4) 0.7956(3) 0.2541(3) 0.0410(12) Uani 1 1 d D . .
C65 C 0.1028(4) 0.7433(3) 0.2319(3) 0.0426(12) Uani 1 1 d . A .
H65 H 0.1279 0.7298 0.1754 0.051 Uiso 1 1 calc R . .
C66 C 0.1725(4) 0.7109(3) 0.2959(3) 0.0402(11) Uani 1 1 d . . .
H66 H 0.2463 0.6746 0.2821 0.048 Uiso 1 1 calc R A .
O7 O -0.0791(6) 0.8307(5) 0.1921(4) 0.0522(18) Uani 0.9185(17) 1 d PD A 1
C67 C -0.1371(4) 0.7665(4) 0.1877(4) 0.0402(12) Uani 0.9185(17) 1 d PD A 1
O8 O -0.1250(3) 0.6826(2) 0.2308(3) 0.0498(9) Uani 0.9185(17) 1 d PD A 1
C68 C -0.2209(4) 0.8152(3) 0.1262(3) 0.0359(11) Uani 0.9185(17) 1 d PD A 1
C69 C -0.2092(4) 0.9086(3) 0.0602(3) 0.0425(12) Uani 0.9185(17) 1 d P A 1
H69 H -0.1482 0.9443 0.0531 0.051 Uiso 0.9185(17) 1 calc PR A 1
C70 C -0.2887(5) 0.9488(3) 0.0045(4) 0.0447(13) Uani 0.9185(17) 1 d PD A 1
C71 C -0.3809(5) 0.8997(4) 0.0177(4) 0.0514(14) Uani 0.9185(17) 1 d P A 1
H71 H -0.4375 0.9286 -0.0184 0.062 Uiso 0.9185(17) 1 calc PR A 1
C72 C -0.3886(6) 0.8078(4) 0.0844(5) 0.0571(16) Uani 0.9185(17) 1 d P A 1
H72 H -0.4509 0.7727 0.0927 0.069 Uiso 0.9185(17) 1 calc PR A 1
C73 C -0.3115(5) 0.7640(3) 0.1395(4) 0.0445(13) Uani 0.9185(17) 1 d P A 1
H73 H -0.3199 0.7002 0.1857 0.053 Uiso 0.9185(17) 1 calc PR A 1
O7' O -0.068(8) 0.845(7) 0.185(5) 0.0522(18) Uani 0.0815(17) 1 d PD A 2
Br4' Br -0.4646(11) 0.7901(8) 0.1104(9) 0.110(4) Uiso 0.0815(17) 1 d PD A 2
O8' O -0.003(4) 0.959(4) 0.093(4) 0.110 Uiso 0.0815(17) 1 d PD A 2
C67' C -0.082(4) 0.9118(19) 0.114(2) 0.110 Uiso 0.0815(17) 1 d PD A 2
C73' C -0.181(3) 1.013(3) -0.018(4) 0.110 Uiso 0.0815(17) 1 d PGD A 2
H73' H -0.1234 1.0588 -0.0446 0.132 Uiso 0.0815(17) 1 calc PR A 2
C68' C -0.176(2) 0.932(3) 0.064(3) 0.110 Uiso 0.0815(17) 1 d PGD A 2
C69' C -0.2606(16) 0.866(2) 0.102(2) 0.110 Uiso 0.0815(17) 1 d PGD A 2
H69' H -0.2572 0.8099 0.1580 0.132 Uiso 0.0815(17) 1 calc PR A 2
C70' C -0.3500(17) 0.8803(15) 0.0583(16) 0.110 Uiso 0.0815(17) 1 d PGD A 2
C71' C -0.355(4) 0.962(2) -0.024(3) 0.110 Uiso 0.0815(17) 1 d PGD A 2
H71' H -0.4161 0.9718 -0.0536 0.132 Uiso 0.0815(17) 1 calc PR A 2
C72' C -0.271(4) 1.028(3) -0.062(3) 0.110 Uiso 0.0815(17) 1 d PGD A 2
H72' H -0.2739 1.0837 -0.1181 0.132 Uiso 0.0815(17) 1 calc PR A 2
N81 N 0.0586(5) 0.7838(4) 0.9755(5) 0.089(2) Uani 0.889(5) 1 d P B 1
C82 C 0.1095(6) 0.8659(5) 0.9275(6) 0.078(2) Uani 0.889(5) 1 d P B 1
H82 H 0.1635 0.8792 0.9522 0.094 Uiso 0.889(5) 1 calc PR B 1
C83 C 0.0883(7) 0.9308(5) 0.8463(6) 0.089(2) Uani 0.889(5) 1 d P B 1
H83 H 0.1282 0.9883 0.8137 0.106 Uiso 0.889(5) 1 calc PR B 1
C84 C 0.0098(9) 0.9150(6) 0.8097(8) 0.099(3) Uani 0.889(5) 1 d P B 1
H84 H -0.0075 0.9617 0.7527 0.119 Uiso 0.889(5) 1 calc PR B 1
C85 C -0.0432(8) 0.8310(6) 0.8566(8) 0.096(3) Uani 0.889(5) 1 d P B 1
H85A H -0.0989 0.8171 0.8339 0.115 Uiso 0.889(5) 1 calc PR B 1
C86 C -0.0133(7) 0.7678(5) 0.9372(7) 0.091(3) Uani 0.889(5) 1 d P B 1
H86 H -0.0468 0.7075 0.9683 0.109 Uiso 0.889(5) 1 calc PR B 1
C81' C 0.104(5) 0.918(2) 0.753(4) 0.10(2) Uiso 0.111(5) 1 d PG B 2
H81' H 0.1362 0.9759 0.7059 0.116 Uiso 0.111(5) 1 calc PR B 2
C82' C 0.174(3) 0.831(3) 0.764(3) 0.097 Uiso 0.111(5) 1 d PG B 2
H82' H 0.2532 0.8295 0.7250 0.116 Uiso 0.111(5) 1 calc PR B 2
N83' N 0.126(4) 0.745(2) 0.833(3) 0.097 Uiso 0.111(5) 1 d PG B 2
C84' C 0.010(4) 0.747(3) 0.890(3) 0.097 Uiso 0.111(5) 1 d PG B 2
H84' H -0.0224 0.6887 0.9364 0.116 Uiso 0.111(5) 1 calc PR B 2
C85' C -0.060(4) 0.834(5) 0.878(5) 0.097 Uiso 0.111(5) 1 d PG B 2
H85' H -0.1394 0.8350 0.9173 0.116 Uiso 0.111(5) 1 calc PR B 2
C86' C -0.013(5) 0.919(3) 0.810(6) 0.097 Uiso 0.111(5) 1 d PG B 2
H86' H -0.0600 0.9786 0.8020 0.116 Uiso 0.111(5) 1 calc PR B 2

loop_
_atom_site_aniso_label
_atom_site_aniso_U_11
_atom_site_aniso_U_22
_atom_site_aniso_U_33
_atom_site_aniso_U_23
_atom_site_aniso_U_13
_atom_site_aniso_U_12
Br1 0.0908(4) 0.0405(3) 0.0647(4) -0.0010(2) -0.0452(3) -0.0048(3)
Br2 0.0570(4) 0.0770(4) 0.0595(4) -0.0340(3) -0.0215(3) -0.0103(3)
Br3 0.0511(3) 0.0509(3) 0.0523(3) -0.0026(2) -0.0251(3) 0.0018(2)
Br4 0.0776(5) 0.0563(4) 0.0540(4) -0.0015(3) -0.0350(4) 0.0009(3)
C1A 0.039(3) 0.028(2) 0.040(3) -0.0114(19) -0.022(2) 0.0005(18)
C2A 0.040(3) 0.032(2) 0.037(3) -0.011(2) -0.018(2) -0.0009(19)
C1 0.034(3) 0.028(2) 0.036(3) -0.0111(19) -0.018(2) 0.0023(19)
C2 0.030(3) 0.030(2) 0.044(3) -0.011(2) -0.019(2) 0.0033(18)
C3 0.038(3) 0.037(2) 0.036(3) -0.010(2) -0.011(2) -0.006(2)
C4 0.044(3) 0.026(2) 0.034(3) -0.0106(19) -0.020(2) 0.004(2)
C5 0.033(3) 0.031(2) 0.041(3) -0.012(2) -0.015(2) 0.0001(19)
C6 0.034(3) 0.034(2) 0.037(3) -0.0123(19) -0.012(2) -0.0082(19)
O1 0.0445(19) 0.0250(15) 0.053(2) -0.0106(14) -0.0249(16) 0.0005(13)
C7 0.039(3) 0.033(2) 0.040(3) -0.013(2) -0.010(2) 0.000(2)
O2 0.062(2) 0.0316(16) 0.052(2) -0.0136(15) -0.0277(18) -0.0052(14)
C8 0.031(3) 0.030(2) 0.040(3) -0.014(2) -0.012(2) -0.0012(18)
C9 0.047(3) 0.029(2) 0.044(3) -0.011(2) -0.018(2) -0.003(2)
C10 0.048(3) 0.035(3) 0.048(3) -0.009(2) -0.024(2) 0.000(2)
C11 0.060(3) 0.030(2) 0.067(4) -0.019(2) -0.029(3) 0.002(2)
C12 0.069(4) 0.039(3) 0.065(4) -0.027(3) -0.038(3) 0.006(2)
C13 0.048(3) 0.033(2) 0.042(3) -0.011(2) -0.023(2) 0.001(2)
C21 0.029(2) 0.036(2) 0.035(3) -0.017(2) -0.011(2) 0.0002(18)
C22 0.035(3) 0.035(2) 0.037(3) -0.011(2) -0.012(2) -0.0094(19)
C23 0.041(3) 0.038(2) 0.034(3) -0.008(2) -0.014(2) -0.006(2)
C24 0.039(3) 0.042(3) 0.033(3) -0.019(2) -0.019(2) 0.007(2)
C25 0.033(3) 0.032(2) 0.046(3) -0.015(2) -0.018(2) 0.0009(19)
C26 0.034(3) 0.031(2) 0.035(3) -0.012(2) -0.008(2) 0.0000(19)
O3 0.0487(19) 0.0422(18) 0.0423(19) -0.0179(14) -0.0247(16) 0.0047(14)
C27 0.038(3) 0.047(3) 0.034(3) -0.015(2) -0.011(2) 0.001(2)
O4 0.073(2) 0.051(2) 0.060(2) -0.0286(18) -0.034(2) 0.0086(17)
C28 0.030(3) 0.045(3) 0.037(3) -0.015(2) -0.008(2) -0.004(2)
C29 0.034(3) 0.042(3) 0.032(3) -0.009(2) -0.010(2) -0.0035(19)
C30 0.035(3) 0.053(3) 0.038(3) -0.016(2) -0.008(2) -0.008(2)
C31 0.040(3) 0.060(3) 0.043(3) -0.009(3) -0.020(2) -0.005(2)
C32 0.051(3) 0.051(3) 0.055(3) -0.004(3) -0.025(3) 0.004(2)
C33 0.041(3) 0.044(3) 0.050(3) -0.014(2) -0.018(3) 0.000(2)
C41 0.035(3) 0.030(2) 0.046(3) -0.012(2) -0.021(2) -0.0016(19)
C42 0.045(3) 0.037(3) 0.046(3) -0.012(2) -0.023(2) 0.000(2)
C43 0.051(3) 0.040(3) 0.068(4) -0.028(3) -0.034(3) 0.009(2)
C44 0.057(3) 0.028(2) 0.073(4) -0.014(3) -0.045(3) 0.004(2)
C45 0.056(3) 0.034(3) 0.051(3) -0.002(2) -0.024(3) -0.013(2)
C46 0.049(3) 0.035(2) 0.046(3) -0.012(2) -0.019(2) -0.006(2)
O5 0.071(2) 0.0250(16) 0.089(3) -0.0146(16) -0.057(2) 0.0042(15)
C47 0.063(3) 0.034(3) 0.045(3) -0.012(2) -0.033(3) 0.000(2)
O6 0.080(3) 0.0362(17) 0.082(3) -0.0162(17) -0.060(2) 0.0045(16)
C48 0.042(3) 0.032(2) 0.034(3) -0.010(2) -0.011(2) -0.0037(19)
C49 0.045(3) 0.036(3) 0.037(3) -0.014(2) -0.012(2) -0.004(2)
C50 0.037(3) 0.033(2) 0.031(3) -0.007(2) -0.003(2) -0.0034(19)
C51 0.043(3) 0.033(2) 0.046(3) -0.009(2) -0.009(3) 0.002(2)
C52 0.056(3) 0.032(2) 0.049(3) -0.020(2) -0.011(3) -0.004(2)
C53 0.053(3) 0.033(2) 0.034(3) -0.013(2) -0.014(2) -0.003(2)
C61 0.034(3) 0.020(2) 0.048(3) -0.0096(19) -0.020(2) -0.0012(18)
C62 0.041(3) 0.032(2) 0.047(3) -0.011(2) -0.020(2) -0.005(2)
C63 0.032(3) 0.032(2) 0.056(3) -0.010(2) -0.019(2) -0.0023(19)
C64 0.049(3) 0.029(2) 0.050(3) -0.004(2) -0.033(3) -0.005(2)
C65 0.055(3) 0.033(2) 0.046(3) -0.012(2) -0.026(3) -0.005(2)
C66 0.048(3) 0.031(2) 0.049(3) -0.017(2) -0.024(3) 0.004(2)
O7 0.070(3) 0.030(3) 0.068(3) -0.006(2) -0.051(2) -0.003(3)
C67 0.039(3) 0.044(3) 0.042(3) -0.018(3) -0.018(3) 0.001(2)
O8 0.056(2) 0.0335(19) 0.062(2) -0.0089(17) -0.035(2) 0.0007(16)
C68 0.040(3) 0.039(3) 0.033(3) -0.014(2) -0.016(2) -0.002(2)
C69 0.041(3) 0.050(3) 0.037(3) -0.013(3) -0.014(3) -0.005(2)
C70 0.050(3) 0.039(3) 0.045(3) -0.014(2) -0.020(3) 0.003(2)
C71 0.057(4) 0.051(3) 0.061(4) -0.024(3) -0.039(3) 0.008(3)
C72 0.046(4) 0.067(4) 0.069(4) -0.033(3) -0.020(4) -0.003(3)
C73 0.052(3) 0.042(3) 0.048(3) -0.021(2) -0.024(3) 0.003(2)
O7' 0.070(3) 0.030(3) 0.068(3) -0.006(2) -0.051(2) -0.003(3)
N81 0.063(4) 0.073(4) 0.113(5) -0.021(4) -0.030(4) 0.008(3)
C82 0.072(5) 0.059(4) 0.122(7) -0.035(4) -0.053(5) 0.002(4)
C83 0.090(6) 0.059(4) 0.121(7) -0.018(5) -0.054(5) -0.010(4)
C84 0.129(9) 0.065(5) 0.096(6) -0.018(4) -0.048(7) 0.009(5)
C85 0.108(7) 0.070(5) 0.140(10) -0.048(6) -0.066(6) 0.000(5)
C86 0.073(5) 0.051(4) 0.135(8) -0.024(5) -0.027(6) -0.006(4)

loop_
_atom_type_symbol
_atom_type_description
_atom_type_scat_dispersion_real
_atom_type_scat_dispersion_imag
_atom_type_scat_source
C C 0.0033 0.0016 'International Tables Vol C Tables 4.2.6.8 and 6.1.1.4'
H H 0.0000 0.0000 'International Tables Vol C Tables 4.2.6.8 and 6.1.1.4'
N N 0.0061 0.0033 'International Tables Vol C Tables 4.2.6.8 and 6.1.1.4'
O O 0.0106 0.0060 'International Tables Vol C Tables 4.2.6.8 and 6.1.1.4'
Br Br -0.2901 2.4595 'International Tables Vol C Tables 4.2.6.8 and 6.1.1.4'

loop_
_geom_angle_atom_site_label_1
_geom_angle_atom_site_label_2
_geom_angle_atom_site_label_3
_geom_angle
C2A C1A C1 123.5(4)
C2A C1A C61 123.3(3)
C1 C1A C61 113.1(3)
C1A C2A C41 121.5(4)
C1A C2A C21 123.9(3)
C41 C2A C21 114.5(3)
C6 C1 C2 118.4(3)
C6 C1 C1A 121.8(4)
C2 C1 C1A 119.8(4)
C3 C2 C1 121.2(4)
C3 C2 H2 119.4
C1 C2 H2 119.4
C2 C3 C4 119.1(4)
C2 C3 H3 120.5
C4 C3 H3 120.5
C5 C4 C3 121.6(4)
C5 C4 O1 122.0(4)
C3 C4 O1 116.2(4)
C4 C5 C6 118.7(4)
C4 C5 H5 120.6
C6 C5 H5 120.6
C1 C6 C5 120.9(4)
C1 C6 H6 119.5
C5 C6 H6 119.5
C7 O1 C4 119.6(3)
O2 C7 O1 123.9(4)
O2 C7 C8 125.2(4)
O1 C7 C8 110.9(4)
C13 C8 C9 120.3(4)
C13 C8 C7 121.5(4)
C9 C8 C7 118.2(4)
C10 C9 C8 118.6(4)
C10 C9 H9 120.7
C8 C9 H9 120.7
C11 C10 C9 121.5(4)
C11 C10 Br1 118.5(3)
C9 C10 Br1 120.0(3)
C10 C11 C12 119.3(4)
C10 C11 H11 120.3
C12 C11 H11 120.3
C13 C12 C11 120.7(4)
C13 C12 H12 119.6
C11 C12 H12 119.6
C12 C13 C8 119.5(4)
C12 C13 H13 120.3
C8 C13 H13 120.3
C22 C21 C26 117.5(4)
C22 C21 C2A 123.1(4)
C26 C21 C2A 119.4(4)
C21 C22 C23 121.7(4)
C21 C22 H22 119.1
C23 C22 H22 119.1
C24 C23 C22 118.7(4)
C24 C23 H23 120.7
C22 C23 H23 120.7
C25 C24 C23 121.5(4)
C25 C24 O3 116.5(4)
C23 C24 O3 121.9(4)
C24 C25 C26 118.8(4)
C24 C25 H25 120.6
C26 C25 H25 120.6
C25 C26 C21 121.7(4)
C25 C26 H26 119.2
C21 C26 H26 119.2
C27 O3 C24 120.5(3)
O4 C27 O3 123.9(4)
O4 C27 C28 125.2(4)
O3 C27 C28 111.0(4)
C29 C28 C33 120.1(4)
C29 C28 C27 121.9(4)
C33 C28 C27 118.0(4)
C30 C29 C28 118.6(4)
C30 C29 H29 120.7
C28 C29 H29 120.7
C31 C30 C29 122.0(4)
C31 C30 Br2 119.2(3)
C29 C30 Br2 118.9(3)
C30 C31 C32 118.9(4)
C30 C31 H31 120.5
C32 C31 H31 120.5
C33 C32 C31 120.8(4)
C33 C32 H32 119.6
C31 C32 H32 119.6
C32 C33 C28 119.6(4)
C32 C33 H33 120.2
C28 C33 H33 120.2
C42 C41 C46 118.6(4)
C42 C41 C2A 120.6(4)
C46 C41 C2A 120.7(4)
C41 C42 C43 120.9(4)
C41 C42 H42 119.6
C43 C42 H42 119.6
C44 C43 C42 118.4(4)
C44 C43 H43 120.8
C42 C43 H43 120.8
C45 C44 C43 122.5(4)
C45 C44 O5 117.7(4)
C43 C44 O5 119.6(4)
C44 C45 C46 118.4(5)
C44 C45 H45 120.8
C46 C45 H45 120.8
C45 C46 C41 121.2(4)
C45 C46 H46 119.4
C41 C46 H46 119.4
C47 O5 C44 117.1(3)
O6 C47 O5 122.7(4)
O6 C47 C48 126.1(4)
O5 C47 C48 111.1(4)
C49 C48 C53 120.6(4)
C49 C48 C47 122.3(4)
C53 C48 C47 117.1(4)
C50 C49 C48 119.0(4)
C50 C49 H49 120.5
C48 C49 H49 120.5
C51 C50 C49 121.3(4)
C51 C50 Br3 119.1(3)
C49 C50 Br3 119.6(3)
C50 C51 C52 119.1(4)
C50 C51 H51 120.4
C52 C51 H51 120.4
C51 C52 C53 121.0(4)
C51 C52 H52 119.5
C53 C52 H52 119.5
C52 C53 C48 118.9(4)
C52 C53 H53 120.5
C48 C53 H53 120.5
C66 C61 C62 117.7(4)
C66 C61 C1A 120.8(4)
C62 C61 C1A 121.4(4)
C63 C62 C61 121.1(4)
C63 C62 H62 119.5
C61 C62 H62 119.5
C64 C63 C62 118.9(4)
C64 C63 H63 120.5
C62 C63 H63 120.5
C63 C64 C65 122.5(4)
C63 C64 O7 117.3(4)
C65 C64 O7 120.2(5)
C63 C64 O7' 117(2)
C65 C64 O7' 120(3)
C64 C65 C66 117.4(4)
C64 C65 H65 121.3
C66 C65 H65 121.3
C61 C66 C65 122.5(4)
C61 C66 H66 118.7
C65 C66 H66 118.7
C67 O7 C64 118.0(5)
O8 C67 O7 123.1(4)
O8 C67 C68 125.1(4)
O7 C67 C68 111.7(4)
C73 C68 C69 121.4(4)
C73 C68 C67 117.4(4)
C69 C68 C67 121.3(4)
C68 C69 C70 118.3(5)
C68 C69 H69 120.9
C70 C69 H69 120.9
C71 C70 C69 121.3(5)
C71 C70 Br4 119.5(4)
C69 C70 Br4 119.2(4)
C72 C71 C70 117.8(5)
C72 C71 H71 121.1
C70 C71 H71 121.1
C73 C72 C71 123.3(6)
C73 C72 H72 118.3
C71 C72 H72 118.3
C72 C73 C68 117.8(5)
C72 C73 H73 121.1
C68 C73 H73 121.1
C67' O7' C64 151(10)
O8' C67' O7' 103(7)
O8' C67' C68' 128(4)
O7' C67' C68' 129(8)
C68' C73' C72' 120.0
C68' C73' H73' 120.0
C72' C73' H73' 120.0
C69' C68' C73' 120.0
C69' C68' C67' 117(3)
C73' C68' C67' 123(3)
C68' C69' C70' 120.0
C68' C69' H69' 120.0
C70' C69' H69' 120.0
C71' C70' C69' 120.0
C71' C70' Br4' 119.99(19)
C69' C70' Br4' 120.01(19)
C72' C71' C70' 120.0
C72' C71' H71' 120.0
C70' C71' H71' 120.0
C71' C72' C73' 120.0
C71' C72' H72' 120.0
C73' C72' H72' 120.0
C86 N81 C82 116.1(7)
N81 C82 C83 123.0(7)
N81 C82 H82 118.5
C83 C82 H82 118.5
C82 C83 C84 120.1(7)
C82 C83 H83 119.9
C84 C83 H83 119.9
C85 C84 C83 118.5(8)
C85 C84 H84 120.7
C83 C84 H84 120.7
C86 C85 C84 117.3(8)
C86 C85 H85A 121.4
C84 C85 H85A 121.4
N81 C86 C85 124.9(7)
N81 C86 H86 117.6
C85 C86 H86 117.6
C82' C81' C86' 120.0
C82' C81' H81' 120.0
C86' C81' H81' 120.0
N83' C82' C81' 120.0
N83' C82' H82' 120.0
C81' C82' H82' 120.0
C82' N83' C84' 120.0
C85' C84' N83' 120.0
C85' C84' H84' 120.0
N83' C84' H84' 120.0
C84' C85' C86' 120.0
C84' C85' H85' 120.0
C86' C85' H85' 120.0
C85' C86' C81' 120.0
C85' C86' H86' 120.0
C81' C86' H86' 120.0

loop_
_geom_bond_atom_site_label_1
_geom_bond_atom_site_label_2
_geom_bond_distance
Br1 C10 1.896(4)
Br2 C30 1.901(4)
Br3 C50 1.896(4)
Br4 C70 1.894(5)
C1A C2A 1.348(5)
C1A C1 1.489(5)
C1A C61 1.491(5)
C2A C41 1.502(5)
C2A C21 1.505(6)
C1 C6 1.389(5)
C1 C2 1.391(5)
C2 C3 1.376(5)
C2 H2 0.9500
C3 C4 1.376(6)
C3 H3 0.9500
C4 C5 1.375(6)
C4 O1 1.413(4)
C5 C6 1.389(5)
C5 H5 0.9500
C6 H6 0.9500
O1 C7 1.364(5)
C7 O2 1.202(5)
C7 C8 1.491(6)
C8 C13 1.386(6)
C8 C9 1.395(6)
C9 C10 1.377(6)
C9 H9 0.9500
C10 C11 1.369(6)
C11 C12 1.380(6)
C11 H11 0.9500
C12 C13 1.376(6)
C12 H12 0.9500
C13 H13 0.9500
C21 C22 1.387(5)
C21 C26 1.397(5)
C22 C23 1.387(6)
C22 H22 0.9500
C23 C24 1.382(6)
C23 H23 0.9500
C24 C25 1.372(6)
C24 O3 1.404(5)
C25 C26 1.384(6)
C25 H25 0.9500
C26 H26 0.9500
O3 C27 1.366(5)
C27 O4 1.199(5)
C27 C28 1.480(6)
C28 C29 1.386(5)
C28 C33 1.396(6)
C29 C30 1.386(6)
C29 H29 0.9500
C30 C31 1.369(6)
C31 C32 1.380(6)
C31 H31 0.9500
C32 C33 1.378(6)
C32 H32 0.9500
C33 H33 0.9500
C41 C42 1.388(6)
C41 C46 1.392(6)
C42 C43 1.392(6)
C42 H42 0.9500
C43 C44 1.376(7)
C43 H43 0.9500
C44 C45 1.372(7)
C44 O5 1.422(5)
C45 C46 1.386(6)
C45 H45 0.9500
C46 H46 0.9500
O5 C47 1.361(5)
C47 O6 1.189(5)
C47 C48 1.482(6)
C48 C49 1.383(6)
C48 C53 1.394(5)
C49 C50 1.380(5)
C49 H49 0.9500
C50 C51 1.377(6)
C51 C52 1.380(6)
C51 H51 0.9500
C52 C53 1.381(6)
C52 H52 0.9500
C53 H53 0.9500
C61 C66 1.390(6)
C61 C62 1.399(6)
C62 C63 1.389(6)
C62 H62 0.9500
C63 C64 1.377(6)
C63 H63 0.9500
C64 C65 1.380(6)
C64 O7 1.417(5)
C64 O7' 1.417(11)
C65 C66 1.395(6)
C65 H65 0.9500
C66 H66 0.9500
O7 C67 1.353(10)
C67 O8 1.183(5)
C67 C68 1.498(6)
C68 C73 1.376(6)
C68 C69 1.382(6)
C69 C70 1.387(7)
C69 H69 0.9500
C70 C71 1.372(7)
C71 C72 1.366(7)
C71 H71 0.9500
C72 C73 1.361(7)
C72 H72 0.9500
C73 H73 0.9500
O7' C67' 1.20(8)
Br4' C70' 1.886(11)
O8' C67' 1.179(11)
C67' C68' 1.496(12)
C73' C68' 1.3900
C73' C72' 1.3900
C73' H73' 0.9500
C68' C69' 1.3900
C69' C70' 1.3900
C69' H69' 0.9500
C70' C71' 1.3900
C71' C72' 1.3900
C71' H71' 0.9500
C72' H72' 0.9500
N81 C86 1.317(10)
N81 C82 1.323(8)
C82 C83 1.331(9)
C82 H82 0.9500
C83 C84 1.362(14)
C83 H83 0.9500
C84 C85 1.358(10)
C84 H84 0.9500
C85 C86 1.357(12)
C85 H85A 0.9500
C86 H86 0.9500
C81' C82' 1.3900
C81' C86' 1.3900
C81' H81' 0.9500
C82' N83' 1.3900
C82' H82' 0.9500
N83' C84' 1.3900
C84' C85' 1.3900
C84' H84' 0.9500
C85' C86' 1.3900
C85' H85' 0.9500
C86' H86' 0.9500

loop_
_geom_torsion_atom_site_label_1
_geom_torsion_atom_site_label_2
_geom_torsion_atom_site_label_3
_geom_torsion_atom_site_label_4
_geom_torsion
C1 C1A C2A C41 172.7(4)
C61 C1A C2A C41 -11.5(7)
C1 C1A C2A C21 -3.4(7)
C61 C1A C2A C21 172.3(4)
C2A C1A C1 C6 -65.9(6)
C61 C1A C1 C6 118.0(4)
C2A C1A C1 C2 115.0(5)
C61 C1A C1 C2 -61.1(5)
C6 C1 C2 C3 3.9(6)
C1A C1 C2 C3 -177.0(4)
C1 C2 C3 C4 -1.4(6)
C2 C3 C4 C5 -1.7(6)
C2 C3 C4 O1 -176.4(4)
C3 C4 C5 C6 2.3(6)
O1 C4 C5 C6 176.6(4)
C2 C1 C6 C5 -3.2(6)
C1A C1 C6 C5 177.7(4)
C4 C5 C6 C1 0.2(6)
C5 C4 O1 C7 59.5(5)
C3 C4 O1 C7 -125.9(4)
C4 O1 C7 O2 -1.8(6)
C4 O1 C7 C8 179.6(3)
O2 C7 C8 C13 -159.6(4)
O1 C7 C8 C13 19.0(6)
O2 C7 C8 C9 19.8(7)
O1 C7 C8 C9 -161.6(4)
C13 C8 C9 C10 -0.7(6)
C7 C8 C9 C10 179.9(4)
C8 C9 C10 C11 1.5(7)
C8 C9 C10 Br1 -178.6(3)
C9 C10 C11 C12 -0.7(7)
Br1 C10 C11 C12 179.4(4)
C10 C11 C12 C13 -0.9(8)
C11 C12 C13 C8 1.6(7)
C9 C8 C13 C12 -0.9(7)
C7 C8 C13 C12 178.5(4)
C1A C2A C21 C22 -39.0(7)
C41 C2A C21 C22 144.6(4)
C1A C2A C21 C26 141.1(4)
C41 C2A C21 C26 -35.3(5)
C26 C21 C22 C23 -2.1(6)
C2A C21 C22 C23 178.0(4)
C21 C22 C23 C24 -0.4(6)
C22 C23 C24 C25 2.3(6)
C22 C23 C24 O3 177.4(4)
C23 C24 C25 C26 -1.7(6)
O3 C24 C25 C26 -177.0(3)
C24 C25 C26 C21 -1.0(6)
C22 C21 C26 C25 2.8(6)
C2A C21 C26 C25 -177.3(4)
C25 C24 O3 C27 -132.3(4)
C23 C24 O3 C27 52.3(6)
C24 O3 C27 O4 -0.4(7)
C24 O3 C27 C28 179.1(4)
O4 C27 C28 C29 167.3(4)
O3 C27 C28 C29 -12.2(6)
O4 C27 C28 C33 -11.8(7)
O3 C27 C28 C33 168.7(4)
C33 C28 C29 C30 0.8(6)
C27 C28 C29 C30 -178.3(4)
C28 C29 C30 C31 -0.4(7)
C28 C29 C30 Br2 -179.7(3)
C29 C30 C31 C32 -0.8(7)
Br2 C30 C31 C32 178.5(4)
C30 C31 C32 C33 1.7(7)
C31 C32 C33 C28 -1.3(7)
C29 C28 C33 C32 0.0(7)
C27 C28 C33 C32 179.2(4)
C1A C2A C41 C42 130.9(5)
C21 C2A C41 C42 -52.7(5)
C1A C2A C41 C46 -48.4(6)
C21 C2A C41 C46 128.1(4)
C46 C41 C42 C43 0.9(6)
C2A C41 C42 C43 -178.4(4)
C41 C42 C43 C44 0.4(6)
C42 C43 C44 C45 -1.0(7)
C42 C43 C44 O5 173.7(4)
C43 C44 C45 C46 0.2(7)
O5 C44 C45 C46 -174.5(4)
C44 C45 C46 C41 1.1(6)
C42 C41 C46 C45 -1.7(6)
C2A C41 C46 C45 177.6(4)
C45 C44 O5 C47 -110.3(5)
C43 C44 O5 C47 74.8(6)
C44 O5 C47 O6 4.6(7)
C44 O5 C47 C48 -175.2(4)
O6 C47 C48 C49 161.8(5)
O5 C47 C48 C49 -18.5(6)
O6 C47 C48 C53 -16.5(7)
O5 C47 C48 C53 163.2(4)
C53 C48 C49 C50 0.5(7)
C47 C48 C49 C50 -177.8(4)
C48 C49 C50 C51 -1.7(7)
C48 C49 C50 Br3 175.9(3)
C49 C50 C51 C52 1.0(7)
Br3 C50 C51 C52 -176.6(3)
C50 C51 C52 C53 0.9(7)
C51 C52 C53 C48 -2.1(7)
C49 C48 C53 C52 1.3(7)
C47 C48 C53 C52 179.7(4)
C2A C1A C61 C66 133.4(5)
C1 C1A C61 C66 -50.5(5)
C2A C1A C61 C62 -51.0(6)
C1 C1A C61 C62 125.1(4)
C66 C61 C62 C63 0.1(6)
C1A C61 C62 C63 -175.6(4)
C61 C62 C63 C64 -0.1(6)
C62 C63 C64 C65 -0.2(6)
C62 C63 C64 O7 -179.7(5)
C62 C63 C64 O7' -169(6)
C63 C64 C65 C66 0.3(6)
O7 C64 C65 C66 179.9(5)
O7' C64 C65 C66 168(6)
C62 C61 C66 C65 0.0(6)
C1A C61 C66 C65 175.8(4)
C64 C65 C66 C61 -0.2(6)
C63 C64 O7 C67 -108.9(6)
C65 C64 O7 C67 71.5(8)
O7' C64 O7 C67 162(16)
C64 O7 C67 O8 -2.5(9)
C64 O7 C67 C68 174.9(5)
O8 C67 C68 C73 17.8(7)
O7 C67 C68 C73 -159.5(5)
O8 C67 C68 C69 -163.5(5)
O7 C67 C68 C69 19.1(7)
C73 C68 C69 C70 -2.4(7)
C67 C68 C69 C70 179.0(4)
C68 C69 C70 C71 3.5(7)
C68 C69 C70 Br4 -175.9(4)
C69 C70 C71 C72 -3.1(8)
Br4 C70 C71 C72 176.3(4)
C70 C71 C72 C73 1.6(9)
C71 C72 C73 C68 -0.6(8)
C69 C68 C73 C72 1.0(7)
C67 C68 C73 C72 179.6(5)
C63 C64 O7' C67' 92(7)
C65 C64 O7' C67' -77(8)
O7 C64 O7' C67' -172(22)
C64 O7' C67' O8' 0(7)
C64 O7' C67' C68' 180(7)
C72' C73' C68' C69' 0.0
C72' C73' C68' C67' 180.0(4)
O8' C67' C68' C69' 180.0(4)
O7' C67' C68' C69' 0.0(7)
O8' C67' C68' C73' 0.0(7)
O7' C67' C68' C73' -180.0(4)
C73' C68' C69' C70' 0.0
C67' C68' C69' C70' -180.0(4)
C68' C69' C70' C71' 0.0
C68' C69' C70' Br4' -180.0(3)
C69' C70' C71' C72' 0.0
Br4' C70' C71' C72' 180.0(3)
C70' C71' C72' C73' 0.0
C68' C73' C72' C71' 0.0
C86 N81 C82 C83 1.5(11)
N81 C82 C83 C84 1.2(13)
C82 C83 C84 C85 -1.8(13)
C83 C84 C85 C86 -0.4(13)
C82 N81 C86 C85 -3.9(12)
C84 C85 C86 N81 3.4(14)
C86' C81' C82' N83' 0.0
C81' C82' N83' C84' 0.0
C82' N83' C84' C85' 0.0
N83' C84' C85' C86' 0.0
C84' C85' C86' C81' 0.0
C82' C81' C86' C85' 0.0
